data_4038944
loop_
_publ_author_name
'Shcherbakova, Valeriya'
'Dibchak, Dmitry'
'Snisarenko, Mariya'
'Skalenko, Yevhen'
'Denisenko, Aleksandr V.'
'Kuznetsova, Anastasiia S.'
'Mykhailiuk, Pavel K.'

_publ_section_title
;
 Bicyclic Piperidines <i>via</i> [2 + 2] Photocycloaddition.
;
_journal_name_full 'The Journal of organic chemistry'
_journal_paper_doi 10.1021/acs.joc.0c02355
_journal_year 2020
_chemical_absolute_configuration syn
_chemical_compound_source 'synthesis as described'
_chemical_formula_moiety 'C19 H24 N O, Cl'
_chemical_formula_sum 'C19 H24 Cl N O'
_chemical_formula_weight 317.84
_space_group_crystal_system orthorhombic
_space_group_IT_number 19
_space_group_name_Hall 'P 2ac 2ab'
_space_group_name_H-M_alt 'P 21 21 21'
_atom_sites_solution_hydrogens geom
_atom_sites_solution_primary direct
_atom_sites_solution_secondary difmap
_audit_block_doi 10.5517/ccwxhx5
_audit_conform_dict_location ftp://ftp.iucr.org/pub/cif_core.dic
_audit_conform_dict_name cif_core.dic
_audit_conform_dict_version 2.4
_audit_creation_date 2011-06-23T16:24:51-00:00
_audit_creation_method 'WinGX routine CIF_UPDATE'
_audit_update_record
;
2011-06-27 deposited with the CCDC.	2020-09-21 downloaded from the CCDC.
;
_cell_angle_alpha 90
_cell_angle_beta 90
_cell_angle_gamma 90
_cell_formula_units_Z 4
_cell_length_a 7.6019(5)
_cell_length_b 12.1084(8)
_cell_length_c 18.2856(11)
_cell_measurement_reflns_used 2204
_cell_measurement_temperature 293(2)
_cell_measurement_theta_max 24.9813
_cell_measurement_theta_min 3.348
_cell_measurement_wavelength 0.71073
_cell_volume 1683.13(19)
_computing_cell_refinement
;
CrysAlisPro, Oxford Diffraction Ltd.,
Version 1.171.33.66 (release 28-04-2010 CrysAlis171 .NET)
(compiled Apr 28 2010,14:27:37)
;
_computing_data_collection
;
CrysAlisPro, Oxford Diffraction Ltd.,
Version 1.171.33.66 (release 28-04-2010 CrysAlis171 .NET)
(compiled Apr 28 2010,14:27:37)
;
_computing_data_reduction
;
CrysAlisPro, Oxford Diffraction Ltd.,
Version 1.171.33.66 (release 28-04-2010 CrysAlis171 .NET)
(compiled Apr 28 2010,14:27:37)
;
_computing_molecular_graphics 'Ortep-3 for Windows (Farrugia, 1997)'
_computing_publication_material 'WinGX publication routines (Farrugia, 1999)'
_computing_structure_refinement 'SHELXL-97 (Sheldrick, 2008)'
_diffrn_ambient_temperature 293(2)
_diffrn_detector_area_resol_mean 10.4685
_diffrn_measured_fraction_theta_full 0.994
_diffrn_measured_fraction_theta_max 0.994
_diffrn_measurement_device_type 'Xcalibur, Atlas, Gemini'
_diffrn_measurement_method '\w scans'
_diffrn_orient_matrix_UB_11 0.0660477
_diffrn_orient_matrix_UB_12 -0.0081589
_diffrn_orient_matrix_UB_13 0.0268615
_diffrn_orient_matrix_UB_21 0.0643568
_diffrn_orient_matrix_UB_22 -0.0043061
_diffrn_orient_matrix_UB_23 -0.0279177
_diffrn_orient_matrix_UB_31 0.0140372
_diffrn_orient_matrix_UB_32 0.0578811
_diffrn_orient_matrix_UB_33 0.0017072
_diffrn_radiation_monochromator graphite
_diffrn_radiation_probe x-ray
_diffrn_radiation_type MoK\a
_diffrn_radiation_wavelength 0.71073
_diffrn_reflns_av_R_equivalents 0.0935
_diffrn_reflns_av_unetI/netI 0.1193
_diffrn_reflns_limit_h_max 9
_diffrn_reflns_limit_h_min -9
_diffrn_reflns_limit_k_max 14
_diffrn_reflns_limit_k_min -14
_diffrn_reflns_limit_l_max 18
_diffrn_reflns_limit_l_min -21
_diffrn_reflns_number 11613
_diffrn_reflns_theta_full 25.04
_diffrn_reflns_theta_max 25.04
_diffrn_reflns_theta_min 3.35
_exptl_absorpt_coefficient_mu 0.229
_exptl_absorpt_correction_T_max 0.981
_exptl_absorpt_correction_T_min 0.929
_exptl_absorpt_correction_type analytical
_exptl_absorpt_process_details
;
CrysAlisPro, Oxford Diffraction Ltd.,
Version 1.171.33.66 (release 28-04-2010 CrysAlis171 .NET)
(compiled Apr 28 2010,14:27:37)
Analytical numeric absorption correction using a multifaceted crystal
model based on expressions derived by R.C. Clark & J.S.
(Clark, R. C. & Reid, J. S. (1995). Acta Cryst. A51, 887-897)
;
_exptl_crystal_colour colorless
_exptl_crystal_density_diffrn 1.254
_exptl_crystal_density_method 'not measured'
_exptl_crystal_description prism
_exptl_crystal_F_000 680
_exptl_crystal_size_max 0.3988
_exptl_crystal_size_mid 0.2798
_exptl_crystal_size_min 0.0864
_refine_diff_density_max 0.176
_refine_diff_density_min -0.16
_refine_diff_density_rms 0.04
_refine_ls_abs_structure_details 'Flack H D (1983), Acta Cryst. A39, 876-881'
_refine_ls_abs_structure_Flack -0.32(7)
_refine_ls_extinction_method none
_refine_ls_goodness_of_fit_ref 0.833
_refine_ls_hydrogen_treatment mixed
_refine_ls_matrix_type full
_refine_ls_number_parameters 205
_refine_ls_number_reflns 2966
_refine_ls_number_restraints 0
_refine_ls_restrained_S_all 0.833
_refine_ls_R_factor_all 0.085
_refine_ls_R_factor_gt 0.0387
_refine_ls_shift/su_max 0.001
_refine_ls_shift/su_mean 0
_refine_ls_structure_factor_coef Fsqd
_refine_ls_weighting_details 'calc w=1/[\s^2^(Fo^2^)+(0.0147P)^2^+0.0000P] where P=(Fo^2^+2Fc^2^)/3'
_refine_ls_weighting_scheme calc
_refine_ls_wR_factor_gt 0.0565
_refine_ls_wR_factor_ref 0.0625
_reflns_number_gt 1904
_reflns_number_total 2966
_reflns_threshold_expression >2\s(I)
_cod_data_source_file jo0c02355_si_002.cif
_cod_data_source_block ojrl343
_cod_original_cell_volume 1683.12(19)
_cod_database_code 4038944

loop_
_space_group_symop_operation_xyz
'x, y, z'
'-x+1/2, -y, z+1/2'
'x+1/2, -y+1/2, -z'
'-x, y+1/2, -z+1/2'

loop_
_atom_site_label
_atom_site_type_symbol
_atom_site_fract_x
_atom_site_fract_y
_atom_site_fract_z
_atom_site_U_iso_or_equiv
_atom_site_adp_type
_atom_site_occupancy
_atom_site_symmetry_multiplicity
_atom_site_calc_flag
_atom_site_refinement_flags
_atom_site_disorder_assembly
_atom_site_disorder_group
C1 C 0.4038(3) 0.8382(2) 0.92494(14) 0.0257(7) Uani 1 1 d . . .
C2 C 0.3175(3) 0.9379(2) 0.93736(16) 0.0296(7) Uani 1 1 d . . .
H2 H 0.2827 0.9812 0.8979 0.035 Uiso 1 1 calc R . .
C3 C 0.2834(3) 0.9733(2) 1.00780(15) 0.0377(8) Uani 1 1 d . . .
H3 H 0.2275 1.0407 1.0154 0.045 Uiso 1 1 calc R . .
C4 C 0.3314(3) 0.9097(3) 1.06675(16) 0.0379(8) Uani 1 1 d . . .
H4 H 0.3065 0.9332 1.114 0.046 Uiso 1 1 calc R . .
C5 C 0.4160(4) 0.8116(3) 1.05533(16) 0.0388(8) Uani 1 1 d . . .
H5 H 0.4481 0.7681 1.0951 0.047 Uiso 1 1 calc R . .
C6 C 0.4542(3) 0.7765(2) 0.98502(15) 0.0292(7) Uani 1 1 d . . .
H6 H 0.5146 0.7105 0.9781 0.035 Uiso 1 1 calc R . .
C7 C 0.5585(3) 0.8822(2) 0.80887(13) 0.0248(6) Uani 1 1 d . . .
H7A H 0.5046 0.9547 0.8109 0.03 Uiso 1 1 calc R . .
H7B H 0.67 0.8861 0.8346 0.03 Uiso 1 1 calc R . .
C8 C 0.4395(3) 0.7993(2) 0.84734(13) 0.0256(7) Uani 1 1 d . . .
H8 H 0.5024 0.7287 0.8501 0.031 Uiso 1 1 calc R . .
C9 C 0.2690(4) 0.7803(2) 0.80463(13) 0.0309(7) Uani 1 1 d . . .
H9A H 0.2044 0.7197 0.8266 0.037 Uiso 1 1 calc R . .
H9B H 0.1963 0.8459 0.8075 0.037 Uiso 1 1 calc R . .
C10 C 0.3066(3) 0.7537(2) 0.72463(13) 0.0288(7) Uani 1 1 d . . .
H10A H 0.3652 0.6827 0.7214 0.035 Uiso 1 1 calc R . .
H10B H 0.1964 0.7485 0.6981 0.035 Uiso 1 1 calc R . .
C11 C 0.4208(3) 0.8413(2) 0.68987(14) 0.0278(7) Uani 1 1 d . . .
H11A H 0.4436 0.8219 0.6393 0.033 Uiso 1 1 calc R . .
H11B H 0.3595 0.9115 0.6906 0.033 Uiso 1 1 calc R . .
C12 C 0.7379(4) 0.91053(18) 0.61326(12) 0.0240(6) Uani 1 1 d . . .
C13 C 0.6812(3) 0.9873(2) 0.56271(15) 0.0351(8) Uani 1 1 d . . .
H13 H 0.6229 1.0503 0.5789 0.042 Uiso 1 1 calc R . .
C14 C 0.7089(3) 0.9726(2) 0.48856(15) 0.0388(8) Uani 1 1 d . . .
H14 H 0.6674 1.0245 0.4553 0.047 Uiso 1 1 calc R . .
C15 C 0.7975(4) 0.8816(3) 0.46452(14) 0.0423(8) Uani 1 1 d . . .
H15 H 0.8179 0.8719 0.4148 0.051 Uiso 1 1 calc R . .
C16 C 0.8572(4) 0.8036(2) 0.51415(15) 0.0370(8) Uani 1 1 d . . .
H16 H 0.9177 0.7416 0.4977 0.044 Uiso 1 1 calc R . .
C17 C 0.8268(3) 0.8179(2) 0.58793(15) 0.0322(8) Uani 1 1 d . . .
H17 H 0.8661 0.765 0.621 0.039 Uiso 1 1 calc R . .
C18 C 0.7161(3) 0.93407(19) 0.69399(14) 0.0255(7) Uani 1 1 d . . .
H18 H 0.6651 1.008 0.6991 0.031 Uiso 1 1 calc R . .
C19 C 0.8946(3) 0.9341(2) 0.73169(16) 0.0321(7) Uani 1 1 d . . .
H19A H 0.9279 0.8587 0.7429 0.039 Uiso 1 1 calc R . .
H19B H 0.982 0.9643 0.6986 0.039 Uiso 1 1 calc R . .
N1 N 0.5920(3) 0.85211(17) 0.73004(12) 0.0217(5) Uani 1 1 d . . .
O1 O 0.8940(3) 0.99716(17) 0.79743(10) 0.0414(6) Uani 1 1 d . . .
Cl1 Cl 0.75732(9) 0.61886(5) 0.73608(3) 0.02736(16) Uani 1 1 d . . .
H1D H 0.994(3) 1.039(2) 0.7993(15) 0.041 Uiso 1 1 d . . .
H1E H 0.637(3) 0.782(2) 0.7271(13) 0.033 Uiso 1 1 d . . .

loop_
_atom_site_aniso_label
_atom_site_aniso_U_11
_atom_site_aniso_U_22
_atom_site_aniso_U_33
_atom_site_aniso_U_23
_atom_site_aniso_U_13
_atom_site_aniso_U_12
C1 0.0245(17) 0.0278(16) 0.0249(17) -0.0015(13) 0.0063(14) -0.0068(14)
C2 0.0307(19) 0.0308(17) 0.0272(18) 0.0005(13) 0.0032(13) 0.0039(13)
C3 0.035(2) 0.0396(19) 0.0381(19) -0.0092(16) 0.0060(16) -0.0003(15)
C4 0.0314(18) 0.055(2) 0.0275(19) -0.0131(17) 0.0010(14) -0.0081(15)
C5 0.0327(19) 0.059(2) 0.0251(18) 0.0052(16) -0.0080(14) -0.0084(17)
C6 0.0271(17) 0.0334(18) 0.0271(19) 0.0015(15) -0.0031(14) -0.0036(14)
C7 0.0258(14) 0.0309(16) 0.0178(15) -0.0060(15) -0.0014(12) 0.0032(15)
C8 0.0210(16) 0.0282(17) 0.0276(17) -0.0001(13) 0.0049(13) -0.0009(13)
C9 0.0276(16) 0.0371(15) 0.0281(16) -0.0025(13) 0.0032(16) -0.0075(16)
C10 0.0243(16) 0.0356(17) 0.0266(17) -0.0069(14) 0.0007(12) -0.0031(13)
C11 0.0246(17) 0.0331(17) 0.0256(16) -0.0029(14) -0.0034(13) 0.0036(14)
C12 0.0219(15) 0.0258(16) 0.0244(15) 0.0028(12) 0.0002(14) -0.0043(15)
C13 0.039(2) 0.0350(18) 0.0314(18) -0.0014(15) 0.0032(14) 0.0065(14)
C14 0.049(2) 0.043(2) 0.0245(17) 0.0072(15) 0.0042(15) 0.0006(16)
C15 0.056(2) 0.0479(19) 0.0232(16) -0.0037(17) 0.0072(14) -0.0122(19)
C16 0.046(2) 0.032(2) 0.033(2) -0.0062(15) 0.0098(15) -0.0005(15)
C17 0.0371(19) 0.0302(18) 0.0292(18) 0.0012(14) 0.0048(14) 0.0006(14)
C18 0.0291(18) 0.0196(14) 0.0277(16) 0.0010(12) 0.0027(14) -0.0047(13)
C19 0.0272(17) 0.0385(17) 0.0307(17) -0.0127(15) 0.0025(15) -0.0084(14)
N1 0.0229(13) 0.0186(13) 0.0234(12) -0.0004(11) -0.0009(11) -0.0007(10)
O1 0.0391(13) 0.0521(14) 0.0331(12) -0.0115(11) 0.0048(10) -0.0134(11)
Cl1 0.0344(3) 0.0207(3) 0.0270(3) 0.0027(3) 0.0031(4) 0.0093(4)

loop_
_atom_type_symbol
_atom_type_description
_atom_type_scat_dispersion_real
_atom_type_scat_dispersion_imag
_atom_type_scat_source
C C 0.0033 0.0016 'International Tables Vol C Tables 4.2.6.8 and 6.1.1.4'
H H 0 0 'International Tables Vol C Tables 4.2.6.8 and 6.1.1.4'
N N 0.0061 0.0033 'International Tables Vol C Tables 4.2.6.8 and 6.1.1.4'
O O 0.0106 0.006 'International Tables Vol C Tables 4.2.6.8 and 6.1.1.4'
Cl Cl 0.1484 0.1585 'International Tables Vol C Tables 4.2.6.8 and 6.1.1.4'

loop_
_citation_id
_citation_doi
_citation_year
1 10.1016/j.tetlet.2011.08.124 2011

loop_
_exptl_crystal_face_index_h
_exptl_crystal_face_index_k
_exptl_crystal_face_index_l
_exptl_crystal_face_perp_dist
-1 1 26 0.0432
1 -1 -26 0.0432
2 17 -2 0.1611
-2 -17 2 0.1611
10 1 7 0.2029
-10 -1 -7 0.0552

loop_
_geom_angle_atom_site_label_1
_geom_angle_atom_site_label_2
_geom_angle_atom_site_label_3
_geom_angle
_geom_angle_site_symmetry_1
_geom_angle_site_symmetry_3
_geom_angle_publ_flag
C6 C1 C2 118.0(3) . . ?
C6 C1 C8 121.7(2) . . ?
C2 C1 C8 120.3(2) . . ?
C3 C2 C1 120.6(3) . . ?
C3 C2 H2 119.7 . . ?
C1 C2 H2 119.7 . . ?
C4 C3 C2 120.5(3) . . ?
C4 C3 H3 119.7 . . ?
C2 C3 H3 119.7 . . ?
C5 C4 C3 119.5(3) . . ?
C5 C4 H4 120.3 . . ?
C3 C4 H4 120.3 . . ?
C4 C5 C6 120.5(3) . . ?
C4 C5 H5 119.8 . . ?
C6 C5 H5 119.8 . . ?
C1 C6 C5 120.9(3) . . ?
C1 C6 H6 119.5 . . ?
C5 C6 H6 119.5 . . ?
N1 C7 C8 112.5(2) . . ?
N1 C7 H7A 109.1 . . ?
C8 C7 H7A 109.1 . . ?
N1 C7 H7B 109.1 . . ?
C8 C7 H7B 109.1 . . ?
H7A C7 H7B 107.8 . . ?
C1 C8 C7 109.4(2) . . ?
C1 C8 C9 111.8(2) . . ?
C7 C8 C9 111.5(2) . . ?
C1 C8 H8 108 . . ?
C7 C8 H8 108 . . ?
C9 C8 H8 108 . . ?
C10 C9 C8 111.3(2) . . ?
C10 C9 H9A 109.4 . . ?
C8 C9 H9A 109.4 . . ?
C10 C9 H9B 109.4 . . ?
C8 C9 H9B 109.4 . . ?
H9A C9 H9B 108 . . ?
C11 C10 C9 111.3(2) . . ?
C11 C10 H10A 109.4 . . ?
C9 C10 H10A 109.4 . . ?
C11 C10 H10B 109.4 . . ?
C9 C10 H10B 109.4 . . ?
H10A C10 H10B 108 . . ?
N1 C11 C10 110.7(2) . . ?
N1 C11 H11A 109.5 . . ?
C10 C11 H11A 109.5 . . ?
N1 C11 H11B 109.5 . . ?
C10 C11 H11B 109.5 . . ?
H11A C11 H11B 108.1 . . ?
C13 C12 C17 118.2(2) . . ?
C13 C12 C18 119.5(2) . . ?
C17 C12 C18 122.1(2) . . ?
C12 C13 C14 121.5(3) . . ?
C12 C13 H13 119.3 . . ?
C14 C13 H13 119.3 . . ?
C15 C14 C13 119.6(3) . . ?
C15 C14 H14 120.2 . . ?
C13 C14 H14 120.2 . . ?
C14 C15 C16 120.1(3) . . ?
C14 C15 H15 120 . . ?
C16 C15 H15 120 . . ?
C17 C16 C15 120.0(3) . . ?
C17 C16 H16 120 . . ?
C15 C16 H16 120 . . ?
C16 C17 C12 120.6(3) . . ?
C16 C17 H17 119.7 . . ?
C12 C17 H17 119.7 . . ?
C12 C18 N1 111.6(2) . . ?
C12 C18 C19 110.1(2) . . ?
N1 C18 C19 110.9(2) . . ?
C12 C18 H18 108 . . ?
N1 C18 H18 108 . . ?
C19 C18 H18 108 . . ?
O1 C19 C18 112.3(2) . . ?
O1 C19 H19A 109.1 . . ?
C18 C19 H19A 109.1 . . ?
O1 C19 H19B 109.1 . . ?
C18 C19 H19B 109.1 . . ?
H19A C19 H19B 107.9 . . ?
C11 N1 C7 110.06(19) . . ?
C11 N1 C18 112.5(2) . . ?
C7 N1 C18 111.2(2) . . ?
C11 N1 H1E 102.6(15) . . ?
C7 N1 H1E 110.0(15) . . ?
C18 N1 H1E 110.1(15) . . ?
C19 O1 H1D 109.0(17) . . ?

loop_
_geom_bond_atom_site_label_1
_geom_bond_atom_site_label_2
_geom_bond_distance
_geom_bond_site_symmetry_2
_geom_bond_publ_flag
C1 C6 1.383(3) . ?
C1 C2 1.393(3) . ?
C1 C8 1.520(3) . ?
C2 C3 1.382(4) . ?
C2 H2 0.93 . ?
C3 C4 1.374(4) . ?
C3 H3 0.93 . ?
C4 C5 1.367(4) . ?
C4 H4 0.93 . ?
C5 C6 1.385(4) . ?
C5 H5 0.93 . ?
C6 H6 0.93 . ?
C7 N1 1.508(3) . ?
C7 C8 1.524(3) . ?
C7 H7A 0.97 . ?
C7 H7B 0.97 . ?
C8 C9 1.530(4) . ?
C8 H8 0.98 . ?
C9 C10 1.525(3) . ?
C9 H9A 0.97 . ?
C9 H9B 0.97 . ?
C10 C11 1.511(3) . ?
C10 H10A 0.97 . ?
C10 H10B 0.97 . ?
C11 N1 1.500(3) . ?
C11 H11A 0.97 . ?
C11 H11B 0.97 . ?
C12 C13 1.380(3) . ?
C12 C17 1.389(3) . ?
C12 C18 1.513(3) . ?
C13 C14 1.384(4) . ?
C13 H13 0.93 . ?
C14 C15 1.365(4) . ?
C14 H14 0.93 . ?
C15 C16 1.386(4) . ?
C15 H15 0.93 . ?
C16 C17 1.380(3) . ?
C16 H16 0.93 . ?
C17 H17 0.93 . ?
C18 N1 1.520(3) . ?
C18 C19 1.522(3) . ?
C18 H18 0.98 . ?
C19 O1 1.424(3) . ?
C19 H19A 0.97 . ?
C19 H19B 0.97 . ?
N1 H1E 0.91(2) . ?
O1 H1D 0.91(3) . ?

loop_
_geom_torsion_atom_site_label_1
_geom_torsion_atom_site_label_2
_geom_torsion_atom_site_label_3
_geom_torsion_atom_site_label_4
_geom_torsion
_geom_torsion_site_symmetry_1
_geom_torsion_site_symmetry_2
_geom_torsion_site_symmetry_3
_geom_torsion_site_symmetry_4
_geom_torsion_publ_flag
C6 C1 C2 C3 -0.3(4) . . . . ?
C8 C1 C2 C3 179.4(2) . . . . ?
C1 C2 C3 C4 -1.1(4) . . . . ?
C2 C3 C4 C5 1.0(4) . . . . ?
C3 C4 C5 C6 0.4(4) . . . . ?
C2 C1 C6 C5 1.6(4) . . . . ?
C8 C1 C6 C5 -178.1(2) . . . . ?
C4 C5 C6 C1 -1.7(4) . . . . ?
C6 C1 C8 C7 -118.5(3) . . . . ?
C2 C1 C8 C7 61.8(3) . . . . ?
C6 C1 C8 C9 117.4(3) . . . . ?
C2 C1 C8 C9 -62.3(3) . . . . ?
N1 C7 C8 C1 -176.9(2) . . . . ?
N1 C7 C8 C9 -52.7(3) . . . . ?
C1 C8 C9 C10 173.7(2) . . . . ?
C7 C8 C9 C10 50.8(3) . . . . ?
C8 C9 C10 C11 -54.1(3) . . . . ?
C9 C10 C11 N1 58.6(3) . . . . ?
C17 C12 C13 C14 0.9(4) . . . . ?
C18 C12 C13 C14 175.7(2) . . . . ?
C12 C13 C14 C15 -1.4(4) . . . . ?
C13 C14 C15 C16 0.9(4) . . . . ?
C14 C15 C16 C17 0.1(4) . . . . ?
C15 C16 C17 C12 -0.6(4) . . . . ?
C13 C12 C17 C16 0.1(4) . . . . ?
C18 C12 C17 C16 -174.5(2) . . . . ?
C13 C12 C18 N1 116.0(3) . . . . ?
C17 C12 C18 N1 -69.4(3) . . . . ?
C13 C12 C18 C19 -120.3(3) . . . . ?
C17 C12 C18 C19 54.3(3) . . . . ?
C12 C18 C19 O1 156.2(2) . . . . ?
N1 C18 C19 O1 -79.7(3) . . . . ?
C10 C11 N1 C7 -59.1(3) . . . . ?
C10 C11 N1 C18 176.3(2) . . . . ?
C8 C7 N1 C11 56.6(3) . . . . ?
C8 C7 N1 C18 -178.0(2) . . . . ?
C12 C18 N1 C11 -51.0(3) . . . . ?
C19 C18 N1 C11 -174.2(2) . . . . ?
C12 C18 N1 C7 -175.0(2) . . . . ?
C19 C18 N1 C7 61.8(2) . . . . ?
